data_4107978
loop_
_publ_author_name
'Alois F\"urstner'
'Rub\'en Martin'
'Helga Krause'
'G\"unter Seidel'
'Richard Goddard'
'Christian W. Lehmann'

_publ_section_title
;
 Preparation, Structure, and Reactivity of Nonstabilized Organoiron
 Compounds. Implications for Iron-Catalyzed Cross Coupling Reactions
;
_journal_name_full 'Journal of the American Chemical Society'
_journal_page_first 8773
_journal_page_last 8787
_journal_paper_doi 10.1021/ja801466t
_journal_volume 130
_journal_year 2008
_chemical_compound_source 'see paper'
_chemical_formula_moiety 'C17 H28 Fe P2'
_chemical_formula_sum 'C17 H28 Fe P2'
_chemical_formula_weight 350.18
_chemical_name_systematic
; 
 ? 
;
_space_group_IT_number 33
_symmetry_cell_setting orthorhombic
_symmetry_Int_Tables_number 33
_symmetry_space_group_name_Hall 'P 2c -2n'
_symmetry_space_group_name_H-M 'P n a 21'
_atom_sites_solution_hydrogens geom
_atom_sites_solution_primary direct
_atom_sites_solution_secondary difmap
_cell_angle_alpha 90.00
_cell_angle_beta 90.00
_cell_angle_gamma 90.00
_cell_formula_units_Z 8
_cell_length_a 27.265(6)
_cell_length_b 8.1454(16)
_cell_length_c 16.020(3)
_cell_measurement_reflns_used 80258
_cell_measurement_temperature 100
_cell_measurement_theta_max 31.00
_cell_measurement_theta_min 2.91
_cell_volume 3557.8(12)
_computing_cell_refinement 'Denzo / Scalepack (Otwinowski 1997)'
_computing_data_collection 'Collect software (Nonius, 1998)'
_computing_data_reduction 'Denzo / Scalepack (Otwinowski 1997)'
_computing_molecular_graphics 'ORTEP (Johnson, 1976)'
_computing_structure_refinement 'SHELXL-97 (Sheldrick, 1997)'
_computing_structure_solution 'SHELXS-97 (Sheldrick, 1990)'
_diffrn_ambient_temperature 100
_diffrn_measured_fraction_theta_full 0.995
_diffrn_measured_fraction_theta_max 0.995
_diffrn_measurement_device_type 'Nonius KappaCCD'
_diffrn_measurement_method 'CCD \w-scan'
_diffrn_radiation_monochromator graphite
_diffrn_radiation_source '0.3 mm focus rotating anode'
_diffrn_radiation_type MoK\a
_diffrn_radiation_wavelength 0.71073
_diffrn_reflns_av_R_equivalents 0.0545
_diffrn_reflns_av_sigmaI/netI 0.0434
_diffrn_reflns_limit_h_max 35
_diffrn_reflns_limit_h_min -35
_diffrn_reflns_limit_k_max 10
_diffrn_reflns_limit_k_min -10
_diffrn_reflns_limit_l_max 20
_diffrn_reflns_limit_l_min -19
_diffrn_reflns_number 41460
_diffrn_reflns_theta_full 27.50
_diffrn_reflns_theta_max 27.50
_diffrn_reflns_theta_min 4.56
_diffrn_standards_decay_% 0.00
_diffrn_standards_number 0
_exptl_absorpt_coefficient_mu 1.017
_exptl_absorpt_correction_T_max 1
_exptl_absorpt_correction_T_min 1
_exptl_absorpt_correction_type multi-scan
_exptl_absorpt_process_details 'Scalepack (Otwinowski 1997)'
_exptl_crystal_colour orange
_exptl_crystal_density_diffrn 1.308
_exptl_crystal_density_meas ?
_exptl_crystal_density_method none
_exptl_crystal_description block
_exptl_crystal_F_000 1488
_exptl_crystal_size_max 0.14
_exptl_crystal_size_mid 0.12
_exptl_crystal_size_min 0.06
_refine_diff_density_max 1.243
_refine_diff_density_min -1.428
_refine_diff_density_rms 0.086
_refine_ls_abs_structure_details 'Flack, H. D. (1983). Acta Cryst. A39, 876-881'
_refine_ls_abs_structure_Flack 0.06(2)
_refine_ls_extinction_method none
_refine_ls_goodness_of_fit_ref 1.053
_refine_ls_hydrogen_treatment constr
_refine_ls_matrix_type full
_refine_ls_number_parameters 368
_refine_ls_number_reflns 7935
_refine_ls_number_restraints 79
_refine_ls_restrained_S_all 1.165
_refine_ls_R_factor_all 0.0612
_refine_ls_R_factor_gt 0.0533
_refine_ls_shift/su_max 0.039
_refine_ls_shift/su_mean 0.001
_refine_ls_structure_factor_coef Fsqd
_refine_ls_weighting_details 'calc w=1/[\s^2^(Fo^2^)+(0.1122P)^2^+1.5092P] where P=(Fo^2^+2Fc^2^)/3'
_refine_ls_weighting_scheme calc
_refine_ls_wR_factor_gt 0.1521
_refine_ls_wR_factor_ref 0.1594
_reflns_number_gt 7134
_reflns_number_total 7935
_reflns_threshold_expression I>2\s(I)
_cod_data_source_file ja801466t-file007.cif
_cod_data_source_block 4433
_cod_depositor_comments
;
The following automatic conversions were performed:

'_exptl_crystal_density_meas' value 'none' was changed to '?' - the
value is perceived as not measured.

Automatic conversion script
Id: cif_fix_values 3008 2015-01-20 13:52:24Z robertas 
;
_cod_original_sg_symbol_Hall 'P 2c -2n '
_cod_database_code 4107978

loop_
_symmetry_equiv_pos_as_xyz
'x, y, z'
'-x, -y, z+1/2'
'x+1/2, -y+1/2, z'
'-x+1/2, y+1/2, z+1/2'

loop_
_atom_site_label
_atom_site_type_symbol
_atom_site_fract_x
_atom_site_fract_y
_atom_site_fract_z
_atom_site_U_iso_or_equiv
_atom_site_adp_type
_atom_site_occupancy
_atom_site_symmetry_multiplicity
_atom_site_calc_flag
_atom_site_refinement_flags
_atom_site_disorder_assembly
_atom_site_disorder_group
C1 C 0.4373(2) 0.4741(8) 0.5076(4) 0.0464(16) Uani 1 1 d D . .
H1 H 0.4556 0.5017 0.5546 0.056 Uiso 1 1 calc R . .
C2 C 0.4313(2) 0.5703(7) 0.4365(5) 0.0519(19) Uani 1 1 d D . .
H2 H 0.4449 0.6736 0.4276 0.062 Uiso 1 1 calc R . .
C3 C 0.4012(2) 0.4837(8) 0.3805(4) 0.0461(15) Uani 1 1 d D . .
H3 H 0.3912 0.5198 0.3281 0.055 Uiso 1 1 calc R . .
C4 C 0.38885(17) 0.3327(6) 0.4177(4) 0.0367(13) Uani 1 1 d D . .
H4 H 0.3695 0.2512 0.3939 0.044 Uiso 1 1 calc R . .
C5 C 0.41043(17) 0.3264(7) 0.4956(4) 0.0358(12) Uani 1 1 d D . .
H5 H 0.4079 0.2405 0.5336 0.043 Uiso 1 1 calc R . .
C6 C 0.52190(15) 0.4910(5) 0.3716(3) 0.0240(9) Uani 1 1 d . . .
C7 C 0.55494(19) 0.5493(7) 0.4319(4) 0.0344(11) Uani 1 1 d . . .
H7 H 0.5517 0.5124 0.4866 0.041 Uiso 1 1 calc R . .
C8 C 0.5928(2) 0.6613(6) 0.4132(5) 0.0403(13) Uani 1 1 d . . .
H8 H 0.6142 0.6935 0.4553 0.048 Uiso 1 1 calc R . .
C9 C 0.5986(2) 0.7230(7) 0.3354(4) 0.0401(13) Uani 1 1 d . . .
H9 H 0.6236 0.7969 0.3234 0.048 Uiso 1 1 calc R . .
C10 C 0.5666(3) 0.6732(9) 0.2755(5) 0.065(2) Uani 1 1 d . . .
H10 H 0.5692 0.7159 0.2218 0.078 Uiso 1 1 calc R . .
C11 C 0.5293(2) 0.5575(9) 0.2934(4) 0.0528(18) Uani 1 1 d . . .
H11 H 0.5087 0.5246 0.2502 0.063 Uiso 1 1 calc R . .
C12 C 0.4301(2) 0.3050(11) 0.2016(4) 0.060(2) Uani 1 1 d D . .
H12A H 0.4349 0.2405 0.1521 0.090 Uiso 1 1 calc R . .
H12B H 0.4419 0.4145 0.1922 0.090 Uiso 1 1 calc R . .
H12C H 0.3958 0.3086 0.2151 0.090 Uiso 1 1 calc R . .
C13 C 0.5214(3) 0.1589(11) 0.2357(5) 0.070(3) Uani 1 1 d D . .
H13A H 0.5145 0.1274 0.1791 0.105 Uiso 1 1 calc R . .
H13B H 0.5369 0.0692 0.2643 0.105 Uiso 1 1 calc R . .
H13C H 0.5429 0.2522 0.2358 0.105 Uiso 1 1 calc R . .
C14 C 0.4315(4) 0.0161(10) 0.2876(6) 0.088(3) Uani 1 1 d D . .
H14A H 0.4016 0.0263 0.3190 0.133 Uiso 1 1 calc R . .
H14B H 0.4517 -0.0672 0.3123 0.133 Uiso 1 1 calc R . .
H14C H 0.4239 -0.0136 0.2311 0.133 Uiso 1 1 calc R . .
C15 C 0.5225(2) 0.2278(10) 0.5821(4) 0.0500(17) Uani 1 1 d D . .
H15A H 0.4918 0.2296 0.6115 0.075 Uiso 1 1 calc R . .
H15B H 0.5379 0.3335 0.5862 0.075 Uiso 1 1 calc R . .
H15C H 0.5435 0.1461 0.6063 0.075 Uiso 1 1 calc R . .
C16 C 0.5749(2) 0.1418(8) 0.4377(5) 0.0530(18) Uani 1 1 d D . .
H16A H 0.5919 0.2447 0.4334 0.080 Uiso 1 1 calc R . .
H16B H 0.5747 0.0885 0.3843 0.080 Uiso 1 1 calc R . .
H16C H 0.5913 0.0731 0.4777 0.080 Uiso 1 1 calc R . .
C17 C 0.4910(3) -0.0359(8) 0.4829(7) 0.082(3) Uani 1 1 d D . .
H17A H 0.5140 -0.0953 0.5168 0.123 Uiso 1 1 calc R . .
H17B H 0.4890 -0.0861 0.4287 0.123 Uiso 1 1 calc R . .
H17C H 0.4593 -0.0381 0.5089 0.123 Uiso 1 1 calc R . .
C21A C 0.6705(3) -0.0519(10) 0.1072(6) 0.0204(16) Uiso 0.50 1 d PD A 1
H21A H 0.6820 -0.1536 0.1249 0.024 Uiso 0.50 1 calc PR A 1
C22A C 0.6453(3) 0.0586(11) 0.1575(7) 0.0208(19) Uiso 0.50 1 d PD A 1
H22A H 0.6358 0.0410 0.2125 0.025 Uiso 0.50 1 calc PR A 1
C23A C 0.6365(5) 0.2044(14) 0.1097(8) 0.019(4) Uiso 0.50 1 d PD A 1
H23A H 0.6231 0.3029 0.1283 0.023 Uiso 0.50 1 calc PR A 1
C24A C 0.6529(4) 0.1650(13) 0.0266(7) 0.029(2) Uiso 0.50 1 d PD A 1
H24A H 0.6485 0.2323 -0.0197 0.034 Uiso 0.50 1 calc PR A 1
C25A C 0.6764(3) 0.0121(12) 0.0248(6) 0.0236(18) Uiso 0.50 1 d PD A 1
H25A H 0.6923 -0.0370 -0.0201 0.028 Uiso 0.50 1 calc PR A 1
C21B C 0.6800(4) -0.0326(13) 0.0657(9) 0.036(2) Uiso 0.50 1 d PD A 2
H21B H 0.6931 -0.1381 0.0663 0.044 Uiso 0.50 1 calc PR A 2
C22B C 0.6517(4) 0.0346(14) 0.1287(9) 0.040(3) Uiso 0.50 1 d PD A 2
H22B H 0.6446 -0.0113 0.1805 0.048 Uiso 0.50 1 calc PR A 2
C23B C 0.6356(6) 0.1901(17) 0.0970(10) 0.037(5) Uiso 0.50 1 d PD A 2
H23B H 0.6125 0.2579 0.1222 0.045 Uiso 0.50 1 calc PR A 2
C24B C 0.6600(4) 0.2241(16) 0.0221(7) 0.037(3) Uiso 0.50 1 d PD A 2
H24B H 0.6590 0.3221 -0.0076 0.044 Uiso 0.50 1 calc PR A 2
C25B C 0.6863(4) 0.0821(15) 0.0004(8) 0.046(3) Uiso 0.50 1 d PD A 2
H25B H 0.7046 0.0665 -0.0480 0.055 Uiso 0.50 1 calc PR A 2
C26 C 0.76920(16) 0.0280(5) 0.1417(3) 0.0227(9) Uani 1 1 d . . .
C27 C 0.7737(3) -0.0527(7) 0.2185(4) 0.0435(14) Uani 1 1 d . . .
H27 H 0.7508 -0.0297 0.2600 0.052 Uiso 1 1 calc R . .
C28 C 0.8103(3) -0.1649(7) 0.2359(5) 0.058(2) Uani 1 1 d . . .
H28 H 0.8112 -0.2152 0.2880 0.070 Uiso 1 1 calc R . .
C29 C 0.8447(2) -0.2025(7) 0.1788(7) 0.065(3) Uani 1 1 d . . .
H29 H 0.8695 -0.2774 0.1911 0.078 Uiso 1 1 calc R . .
C30 C 0.8426(2) -0.1288(8) 0.1032(7) 0.070(3) Uani 1 1 d . . .
H30 H 0.8658 -0.1541 0.0627 0.084 Uiso 1 1 calc R . .
C31 C 0.80562(19) -0.0151(7) 0.0854(5) 0.0419(14) Uani 1 1 d . . .
H31 H 0.8055 0.0344 0.0331 0.050 Uiso 1 1 calc R . .
C32A C 0.7717(5) 0.3296(17) 0.2921(10) 0.043(4) Uiso 0.50 1 d PD B 1
H32A H 0.7615 0.3460 0.3489 0.064 Uiso 0.50 1 calc PR B 1
H32B H 0.7916 0.4206 0.2746 0.064 Uiso 0.50 1 calc PR B 1
H32C H 0.7904 0.2300 0.2882 0.064 Uiso 0.50 1 calc PR B 1
C33A C 0.6804(5) 0.1978(19) 0.3096(10) 0.059(4) Uiso 0.50 1 d PD B 1
H33A H 0.6948 0.2156 0.3635 0.088 Uiso 0.50 1 calc PR B 1
H33B H 0.6806 0.0826 0.2970 0.088 Uiso 0.50 1 calc PR B 1
H33C H 0.6473 0.2374 0.3095 0.088 Uiso 0.50 1 calc PR B 1
C34A C 0.6886(7) 0.5116(17) 0.2400(14) 0.080(5) Uiso 0.50 1 d PD B 1
H34A H 0.7022 0.5898 0.2016 0.119 Uiso 0.50 1 calc PR B 1
H34B H 0.6939 0.5489 0.2962 0.119 Uiso 0.50 1 calc PR B 1
H34C H 0.6541 0.5005 0.2300 0.119 Uiso 0.50 1 calc PR B 1
C32B C 0.7803(4) 0.3406(15) 0.2718(9) 0.034(3) Uiso 0.50 1 d PD B 2
H32D H 0.7796 0.4275 0.3123 0.052 Uiso 0.50 1 calc PR B 2
H32E H 0.8033 0.3674 0.2285 0.052 Uiso 0.50 1 calc PR B 2
H32F H 0.7900 0.2402 0.2984 0.052 Uiso 0.50 1 calc PR B 2
C33B C 0.6805(4) 0.2891(15) 0.3128(7) 0.033(2) Uiso 0.50 1 d PD B 2
H33D H 0.6940 0.3481 0.3593 0.050 Uiso 0.50 1 calc PR B 2
H33E H 0.6784 0.1745 0.3263 0.050 Uiso 0.50 1 calc PR B 2
H33F H 0.6483 0.3304 0.3006 0.050 Uiso 0.50 1 calc PR B 2
C34B C 0.7088(3) 0.5467(10) 0.2069(6) 0.0211(17) Uiso 0.50 1 d PD B 2
H34D H 0.7091 0.6034 0.2595 0.032 Uiso 0.50 1 calc PR B 2
H34E H 0.6778 0.5642 0.1799 0.032 Uiso 0.50 1 calc PR B 2
H34F H 0.7347 0.5879 0.1722 0.032 Uiso 0.50 1 calc PR B 2
C35A C 0.7439(4) 0.5728(12) 0.0507(9) 0.048(3) Uiso 0.50 1 d PD B 1
H35A H 0.7632 0.6324 0.0107 0.073 Uiso 0.50 1 calc PR B 1
H35B H 0.7527 0.6069 0.1060 0.073 Uiso 0.50 1 calc PR B 1
H35C H 0.7097 0.5945 0.0413 0.073 Uiso 0.50 1 calc PR B 1
C36A C 0.7763(5) 0.3374(18) -0.0647(7) 0.055(4) Uiso 0.50 1 d PD B 1
H36A H 0.8048 0.4060 -0.0698 0.082 Uiso 0.50 1 calc PR B 1
H36B H 0.7507 0.3789 -0.1001 0.082 Uiso 0.50 1 calc PR B 1
H36C H 0.7844 0.2274 -0.0812 0.082 Uiso 0.50 1 calc PR B 1
C37A C 0.8233(4) 0.3812(17) 0.0881(9) 0.044(3) Uiso 0.50 1 d PD B 1
H37A H 0.8422 0.2817 0.0877 0.066 Uiso 0.50 1 calc PR B 1
H37B H 0.8197 0.4190 0.1445 0.066 Uiso 0.50 1 calc PR B 1
H37C H 0.8398 0.4634 0.0557 0.066 Uiso 0.50 1 calc PR B 1
C35B C 0.7226(3) 0.5133(11) -0.0094(6) 0.0271(19) Uiso 0.50 1 d PD B 2
H35D H 0.7407 0.5536 -0.0566 0.041 Uiso 0.50 1 calc PR B 2
H35E H 0.7191 0.5994 0.0311 0.041 Uiso 0.50 1 calc PR B 2
H35F H 0.6908 0.4774 -0.0272 0.041 Uiso 0.50 1 calc PR B 2
C36B C 0.7647(4) 0.2358(13) -0.0733(6) 0.032(2) Uiso 0.50 1 d PD B 2
H36D H 0.7852 0.3046 -0.1072 0.048 Uiso 0.50 1 calc PR B 2
H36E H 0.7333 0.2237 -0.0994 0.048 Uiso 0.50 1 calc PR B 2
H36F H 0.7798 0.1298 -0.0672 0.048 Uiso 0.50 1 calc PR B 2
C37B C 0.8137(3) 0.4100(12) 0.0557(7) 0.028(2) Uiso 0.50 1 d PD B 2
H37D H 0.8341 0.3227 0.0760 0.042 Uiso 0.50 1 calc PR B 2
H37E H 0.8124 0.4963 0.0964 0.042 Uiso 0.50 1 calc PR B 2
H37F H 0.8270 0.4519 0.0045 0.042 Uiso 0.50 1 calc PR B 2
P1 P 0.46411(5) 0.21189(19) 0.28869(9) 0.0327(3) Uani 1 1 d . . .
P2 P 0.51156(5) 0.17845(15) 0.47176(10) 0.0312(3) Uani 1 1 d . . .
P3 P 0.71821(5) 0.31517(19) 0.22558(10) 0.0400(4) Uani 1 1 d D . .
P4 P 0.75637(7) 0.3374(2) 0.03838(15) 0.0688(8) Uani 1 1 d D . .
Fe1 Fe 0.46500(2) 0.34902(7) 0.40469(4) 0.01873(16) Uani 1 1 d . . .
Fe2 Fe 0.71249(2) 0.17249(7) 0.11224(4) 0.02014(16) Uani 1 1 d . A .

loop_
_atom_site_aniso_label
_atom_site_aniso_U_11
_atom_site_aniso_U_22
_atom_site_aniso_U_33
_atom_site_aniso_U_23
_atom_site_aniso_U_13
_atom_site_aniso_U_12
C1 0.035(3) 0.052(3) 0.052(4) -0.032(3) 0.013(3) 0.001(2)
C2 0.034(3) 0.025(3) 0.097(6) -0.006(3) 0.028(3) 0.003(2)
C3 0.034(3) 0.059(4) 0.045(4) 0.013(3) 0.010(2) 0.024(3)
C4 0.019(2) 0.042(3) 0.049(4) -0.007(2) 0.004(2) -0.0003(18)
C5 0.024(2) 0.047(3) 0.036(3) 0.003(2) 0.015(2) 0.001(2)
C6 0.0169(18) 0.020(2) 0.035(3) 0.0008(18) 0.0038(18) -0.0019(15)
C7 0.031(2) 0.035(3) 0.037(3) -0.001(2) 0.002(2) -0.010(2)
C8 0.031(2) 0.028(2) 0.062(4) -0.007(2) 0.000(3) -0.0095(18)
C9 0.032(3) 0.027(2) 0.061(4) 0.009(3) 0.008(3) -0.007(2)
C10 0.074(5) 0.070(5) 0.051(5) 0.031(4) -0.004(4) -0.037(4)
C11 0.051(4) 0.062(4) 0.046(4) 0.024(3) -0.016(3) -0.032(3)
C12 0.038(3) 0.122(7) 0.020(3) 0.004(3) -0.022(2) -0.004(3)
C13 0.057(4) 0.120(8) 0.032(4) -0.028(4) 0.009(3) 0.029(4)
C14 0.127(8) 0.060(5) 0.078(6) -0.042(5) 0.001(6) -0.047(5)
C15 0.038(3) 0.088(5) 0.024(3) 0.023(3) -0.004(2) -0.018(3)
C16 0.047(3) 0.057(4) 0.055(4) -0.015(3) -0.027(3) 0.031(3)
C17 0.098(6) 0.030(3) 0.118(8) 0.034(4) -0.054(6) -0.019(4)
C26 0.024(2) 0.0155(19) 0.029(2) -0.0009(16) -0.0057(18) 0.0002(16)
C27 0.069(4) 0.032(3) 0.029(3) 0.001(2) -0.015(3) 0.019(3)
C28 0.079(5) 0.032(3) 0.063(5) 0.008(3) -0.043(4) 0.009(3)
C29 0.025(3) 0.032(3) 0.138(8) 0.007(4) -0.028(4) 0.009(2)
C30 0.034(3) 0.041(3) 0.134(8) 0.021(4) 0.024(4) 0.022(3)
C31 0.031(2) 0.031(3) 0.063(4) 0.011(3) 0.007(3) 0.012(2)
P1 0.0292(6) 0.0440(8) 0.0248(7) -0.0119(6) -0.0004(5) -0.0062(5)
P2 0.0348(7) 0.0235(6) 0.0353(8) 0.0060(5) -0.0131(6) -0.0038(5)
P3 0.0334(7) 0.0476(8) 0.0390(9) -0.0223(7) -0.0083(6) 0.0196(6)
P4 0.0557(10) 0.0581(11) 0.0926(16) 0.0564(11) 0.0525(11) 0.0414(8)
Fe1 0.0156(3) 0.0188(3) 0.0218(3) -0.0029(3) 0.0016(2) -0.0015(2)
Fe2 0.0196(3) 0.0195(3) 0.0213(3) -0.0003(3) -0.0019(2) 0.0049(2)

loop_
_atom_type_symbol
_atom_type_description
_atom_type_scat_dispersion_real
_atom_type_scat_dispersion_imag
_atom_type_scat_source
C C 0.0033 0.0016 'International Tables Vol C Tables 4.2.6.8 and 6.1.1.4'
H H 0.0000 0.0000 'International Tables Vol C Tables 4.2.6.8 and 6.1.1.4'
P P 0.1023 0.0942 'International Tables Vol C Tables 4.2.6.8 and 6.1.1.4'
Fe Fe 0.3463 0.8444 'International Tables Vol C Tables 4.2.6.8 and 6.1.1.4'

loop_
_geom_angle_atom_site_label_1
_geom_angle_atom_site_label_2
_geom_angle_atom_site_label_3
_geom_angle
_geom_angle_publ_flag
C2 C1 C5 107.8(5) ?
C2 C1 Fe1 70.7(3) ?
C5 C1 Fe1 70.4(3) ?
C2 C1 H1 126.1 n
C5 C1 H1 126.1 n
Fe1 C1 H1 124.4 n
C1 C2 C3 107.9(5) ?
C1 C2 Fe1 70.3(3) ?
C3 C2 Fe1 70.6(3) ?
C1 C2 H2 126.0 n
C3 C2 H2 126.0 n
Fe1 C2 H2 124.7 n
C4 C3 C2 107.9(5) ?
C4 C3 Fe1 70.3(3) ?
C2 C3 Fe1 70.1(3) ?
C4 C3 H3 126.0 n
C2 C3 H3 126.0 n
Fe1 C3 H3 125.2 n
C5 C4 C3 108.2(5) ?
C5 C4 Fe1 70.7(3) ?
C3 C4 Fe1 70.4(3) ?
C5 C4 H4 125.9 n
C3 C4 H4 125.9 n
Fe1 C4 H4 124.6 n
C4 C5 C1 108.1(5) ?
C4 C5 Fe1 70.7(3) ?
C1 C5 Fe1 69.7(3) ?
C4 C5 H5 126.0 n
C1 C5 H5 126.0 n
Fe1 C5 H5 125.2 n
C11 C6 C7 113.5(4) ?
C11 C6 Fe1 125.4(4) ?
C7 C6 Fe1 120.6(4) ?
C6 C7 C8 122.8(6) ?
C6 C7 H7 118.6 n
C8 C7 H7 118.6 n
C9 C8 C7 121.5(6) ?
C9 C8 H8 119.3 n
C7 C8 H8 119.3 n
C10 C9 C8 117.7(5) ?
C10 C9 H9 121.2 n
C8 C9 H9 121.2 n
C9 C10 C11 121.1(7) ?
C9 C10 H10 119.5 n
C11 C10 H10 119.5 n
C6 C11 C10 123.4(6) ?
C6 C11 H11 118.3 n
C10 C11 H11 118.3 n
P1 C12 H12A 109.5 n
P1 C12 H12B 109.5 n
H12A C12 H12B 109.5 n
P1 C12 H12C 109.5 n
H12A C12 H12C 109.5 n
H12B C12 H12C 109.5 n
P1 C13 H13A 109.5 n
P1 C13 H13B 109.5 n
H13A C13 H13B 109.5 n
P1 C13 H13C 109.5 n
H13A C13 H13C 109.5 n
H13B C13 H13C 109.5 n
P1 C14 H14A 109.5 n
P1 C14 H14B 109.5 n
H14A C14 H14B 109.5 n
P1 C14 H14C 109.5 n
H14A C14 H14C 109.5 n
H14B C14 H14C 109.5 n
P2 C15 H15A 109.5 n
P2 C15 H15B 109.5 n
H15A C15 H15B 109.5 n
P2 C15 H15C 109.5 n
H15A C15 H15C 109.5 n
H15B C15 H15C 109.5 n
P2 C16 H16A 109.5 n
P2 C16 H16B 109.5 n
H16A C16 H16B 109.5 n
P2 C16 H16C 109.5 n
H16A C16 H16C 109.5 n
H16B C16 H16C 109.5 n
P2 C17 H17A 109.5 n
P2 C17 H17B 109.5 n
H17A C17 H17B 109.5 n
P2 C17 H17C 109.5 n
H17A C17 H17C 109.5 n
H17B C17 H17C 109.5 n
C22A C21A C25A 110.8(7) ?
C22A C21A Fe2 72.1(5) ?
C25A C21A Fe2 70.5(5) ?
C22A C21A H21A 124.6 n
C25A C21A H21A 124.6 n
Fe2 C21A H21A 124.4 n
C21A C22A C23A 108.0(9) ?
C21A C22A Fe2 70.6(5) ?
C23A C22A Fe2 67.0(6) ?
C21A C22A H22A 126.0 n
C23A C22A H22A 126.0 n
Fe2 C22A H22A 128.0 n
C22A C23A C24A 104.9(9) ?
C22A C23A Fe2 73.8(6) ?
C24A C23A Fe2 71.5(6) ?
C22A C23A H23A 127.6 n
C24A C23A H23A 127.6 n
Fe2 C23A H23A 119.4 n
C25A C24A C23A 111.1(9) ?
C25A C24A Fe2 72.0(6) ?
C23A C24A Fe2 68.6(7) ?
C25A C24A H24A 124.5 n
C23A C24A H24A 124.5 n
Fe2 C24A H24A 126.6 n
C24A C25A C21A 104.7(8) ?
C24A C25A Fe2 69.9(6) ?
C21A C25A Fe2 70.8(5) ?
C24A C25A H25A 127.6 n
C21A C25A H25A 127.6 n
Fe2 C25A H25A 123.4 n
C22B C21B C25B 110.3(9) ?
C22B C21B Fe2 69.6(7) ?
C25B C21B Fe2 71.0(7) ?
C22B C21B H21B 124.9 n
C25B C21B H21B 124.9 n
Fe2 C21B H21B 126.1 n
C21B C22B C23B 105.2(11) ?
C21B C22B Fe2 70.5(7) ?
C23B C22B Fe2 73.4(9) ?
C21B C22B H22B 127.4 n
C23B C22B H22B 127.4 n
Fe2 C22B H22B 120.7 n
C24B C23B C22B 109.4(11) ?
C24B C23B Fe2 68.9(8) ?
C22B C23B Fe2 66.1(8) ?
C24B C23B H23B 125.3 n
C22B C23B H23B 125.3 n
Fe2 C23B H23B 131.4 n
C25B C24B C23B 107.0(11) ?
C25B C24B Fe2 69.7(7) ?
C23B C24B Fe2 72.1(9) ?
C25B C24B H24B 126.5 n
C23B C24B H24B 126.5 n
Fe2 C24B H24B 123.4 n
C24B C25B C21B 107.4(10) ?
C24B C25B Fe2 70.6(7) ?
C21B C25B Fe2 68.6(7) ?
C24B C25B H25B 126.3 n
C21B C25B H25B 126.3 n
Fe2 C25B H25B 126.0 n
C31 C26 C27 113.0(5) ?
C31 C26 Fe2 123.3(4) ?
C27 C26 Fe2 123.4(4) ?
C28 C27 C26 123.4(7) ?
C28 C27 H27 118.3 n
C26 C27 H27 118.3 n
C29 C28 C27 121.2(7) ?
C29 C28 H28 119.4 n
C27 C28 H28 119.4 n
C28 C29 C30 118.5(5) ?
C28 C29 H29 120.8 n
C30 C29 H29 120.8 n
C29 C30 C31 120.5(8) ?
C29 C30 H30 119.8 n
C31 C30 H30 119.8 n
C26 C31 C30 123.5(7) ?
C26 C31 H31 118.3 n
C30 C31 H31 118.3 n
P3 C32A H32A 109.5 n
P3 C32A H32B 109.5 n
P3 C32A H32C 109.5 n
P3 C33A H33A 109.5 n
P3 C33A H33B 109.5 n
P3 C33A H33C 109.5 n
P3 C34A H34A 109.5 n
P3 C34A H34B 109.5 n
P3 C34A H34C 109.5 n
P3 C32B H32D 109.5 n
P3 C32B H32E 109.5 n
H32D C32B H32E 109.5 n
P3 C32B H32F 109.5 n
H32D C32B H32F 109.5 n
H32E C32B H32F 109.5 n
P3 C33B H33D 109.5 n
P3 C33B H33E 109.5 n
H33D C33B H33E 109.5 n
P3 C33B H33F 109.5 n
H33D C33B H33F 109.5 n
H33E C33B H33F 109.5 n
P3 C34B H34D 109.5 n
P3 C34B H34E 109.5 n
H34D C34B H34E 109.5 n
P3 C34B H34F 109.5 n
H34D C34B H34F 109.5 n
H34E C34B H34F 109.5 n
P4 C35A H35A 109.5 n
P4 C35A H35B 109.5 n
P4 C35A H35C 109.5 n
P4 C36A H36A 109.5 n
P4 C36A H36B 109.5 n
P4 C36A H36C 109.5 n
P4 C37A H37A 109.5 n
P4 C37A H37B 109.5 n
P4 C37A H37C 109.5 n
P4 C35B H35D 109.5 n
P4 C35B H35E 109.5 n
H35D C35B H35E 109.5 n
P4 C35B H35F 109.5 n
H35D C35B H35F 109.5 n
H35E C35B H35F 109.5 n
P4 C36B H36D 109.5 n
P4 C36B H36E 109.5 n
H36D C36B H36E 109.5 n
P4 C36B H36F 109.5 n
H36D C36B H36F 109.5 n
H36E C36B H36F 109.5 n
P4 C37B H37D 109.5 n
P4 C37B H37E 109.5 n
H37D C37B H37E 109.5 n
P4 C37B H37F 109.5 n
H37D C37B H37F 109.5 n
H37E C37B H37F 109.5 n
C14 P1 C13 101.9(4) ?
C14 P1 C12 96.2(4) ?
C13 P1 C12 100.1(4) ?
C14 P1 Fe1 117.6(3) ?
C13 P1 Fe1 120.7(3) ?
C12 P1 Fe1 116.3(3) ?
C16 P2 C15 99.7(3) ?
C16 P2 C17 99.3(4) ?
C15 P2 C17 99.4(4) ?
C16 P2 Fe1 120.5(2) ?
C15 P2 Fe1 115.6(3) ?
C17 P2 Fe1 118.5(2) ?
C33B P3 C34A 75.1(8) ?
C33B P3 C32A 90.7(7) ?
C34A P3 C32A 103.1(8) ?
C33B P3 C32B 103.4(6) ?
C34A P3 C32B 104.9(8) ?
C32A P3 C32B 12.8(6) ?
C33B P3 C34B 99.4(5) ?
C34A P3 C34B 25.0(6) ?
C32A P3 C34B 97.8(5) ?
C32B P3 C34B 94.3(5) ?
C33B P3 C33A 22.5(5) ?
C34A P3 C33A 96.3(8) ?
C32A P3 C33A 93.0(7) ?
C32B P3 C33A 105.2(7) ?
C34B P3 C33A 121.2(6) ?
C33B P3 Fe2 124.3(4) ?
C34A P3 Fe2 123.5(7) ?
C32A P3 Fe2 126.0(5) ?
C32B P3 Fe2 117.4(5) ?
C34B P3 Fe2 112.7(3) ?
C33A P3 Fe2 106.2(5) ?
C37B P4 C36A 82.4(6) ?
C37B P4 C35B 104.7(5) ?
C36A P4 C35B 76.4(6) ?
C37B P4 C35A 78.6(5) ?
C36A P4 C35A 98.6(6) ?
C35B P4 C35A 37.2(5) ?
C37B P4 C36B 100.8(5) ?
C36A P4 C36B 26.8(5) ?
C35B P4 C36B 90.4(4) ?
C35A P4 C36B 121.3(5) ?
C37B P4 C37A 16.6(5) ?
C36A P4 C37A 95.3(6) ?
C35B P4 C37A 118.1(5) ?
C35A P4 C37A 86.8(5) ?
C36B P4 C37A 108.9(5) ?
C37B P4 Fe2 129.8(4) ?
C36A P4 Fe2 134.1(5) ?
C35B P4 Fe2 115.5(3) ?
C35A P4 Fe2 117.4(4) ?
C36B P4 Fe2 107.4(3) ?
C37A P4 Fe2 113.3(4) ?
C6 Fe1 C1 102.0(2) ?
C6 Fe1 C2 84.7(2) ?
C1 Fe1 C2 39.0(3) ?
C6 Fe1 C5 141.8(2) ?
C1 Fe1 C5 39.9(2) ?
C2 Fe1 C5 66.0(2) ?
C6 Fe1 C4 146.2(2) ?
C1 Fe1 C4 65.9(2) ?
C2 Fe1 C4 66.0(2) ?
C5 Fe1 C4 38.6(2) ?
C6 Fe1 C3 106.9(2) ?
C1 Fe1 C3 65.7(3) ?
C2 Fe1 C3 39.3(3) ?
C5 Fe1 C3 65.4(2) ?
C4 Fe1 C3 39.3(2) ?
C6 Fe1 P2 92.73(14) ?
C1 Fe1 P2 97.7(2) ?
C2 Fe1 P2 133.7(2) ?
C5 Fe1 P2 90.85(16) ?
C4 Fe1 P2 119.44(17) ?
C3 Fe1 P2 156.19(17) ?
C6 Fe1 P1 94.52(15) ?
C1 Fe1 P1 158.05(17) ?
C2 Fe1 P1 130.5(2) ?
C5 Fe1 P1 122.95(17) ?
C4 Fe1 P1 92.39(17) ?
C3 Fe1 P1 95.87(19) ?
P2 Fe1 P1 95.81(6) ?
C26 Fe2 C22B 106.1(3) ?
C26 Fe2 C21B 86.5(3) ?
C22B Fe2 C21B 39.9(4) ?
C26 Fe2 C25B 105.2(3) ?
C22B Fe2 C25B 68.4(5) ?
C21B Fe2 C25B 40.4(4) ?
C26 Fe2 C24B 144.7(3) ?
C22B Fe2 C24B 68.8(5) ?
C21B Fe2 C24B 67.1(5) ?
C25B Fe2 C24B 39.7(4) ?
C26 Fe2 C23A 147.7(3) ?
C22B Fe2 C23A 42.1(5) ?
C21B Fe2 C23A 70.3(5) ?
C25B Fe2 C23A 71.6(5) ?
C24B Fe2 C23A 43.7(5) ?
C26 Fe2 C23B 146.5(4) ?
C22B Fe2 C23B 40.5(4) ?
C21B Fe2 C23B 65.3(5) ?
C25B Fe2 C23B 65.3(5) ?
C24B Fe2 C23B 39.0(4) ?
C23A Fe2 C23B 6.4(6) ?
C26 Fe2 C24A 136.6(3) ?
C22B Fe2 C24A 56.1(5) ?
C21B Fe2 C24A 53.7(4) ?
C25B Fe2 C24A 33.5(4) ?
C24B Fe2 C24A 14.2(3) ?
C23A Fe2 C24A 40.0(4) ?
C23B Fe2 C24A 34.0(5) ?
C26 Fe2 P4 93.86(14) ?
C22B Fe2 P4 151.0(4) ?
C21B Fe2 P4 123.6(4) ?
C25B Fe2 P4 86.4(4) ?
C24B Fe2 P4 82.8(4) ?
C23A Fe2 P4 117.6(3) ?
C23B Fe2 P4 116.4(4) ?
C24A Fe2 P4 95.0(3) ?
C26 Fe2 C25A 98.6(3) ?
C22B Fe2 C25A 51.1(5) ?
C21B Fe2 C25A 20.6(4) ?
C25B Fe2 C25A 20.1(3) ?
C24B Fe2 C25A 49.9(4) ?
C23A Fe2 C25A 67.0(4) ?
C23B Fe2 C25A 60.9(5) ?
C24A Fe2 C25A 38.2(3) ?
P4 Fe2 C25A 106.0(3) ?
C26 Fe2 P3 93.56(14) ?
C22B Fe2 P3 104.4(4) ?
C21B Fe2 P3 141.4(4) ?
C25B Fe2 P3 161.1(3) ?
C24B Fe2 P3 121.7(3) ?
C23A Fe2 P3 91.2(4) ?
C23B Fe2 P3 97.6(4) ?
C24A Fe2 P3 127.8(3) ?
P4 Fe2 P3 94.94(9) ?
C25A Fe2 P3 154.9(3) ?
C26 Fe2 C21A 85.5(2) ?
C22B Fe2 C21A 25.6(4) ?
C21B Fe2 C21A 19.8(3) ?
C25B Fe2 C21A 58.8(4) ?
C24B Fe2 C21A 77.3(4) ?
C23A Fe2 C21A 65.1(4) ?
C23B Fe2 C21A 61.8(4) ?
C24A Fe2 C21A 63.0(4) ?
P4 Fe2 C21A 143.4(3) ?
C25A Fe2 C21A 38.7(3) ?
P3 Fe2 C21A 121.7(3) ?

loop_
_geom_bond_atom_site_label_1
_geom_bond_atom_site_label_2
_geom_bond_distance
_geom_bond_publ_flag
C1 C2 1.391(10) ?
C1 C5 1.422(8) ?
C1 Fe1 2.080(5) ?
C1 H1 0.9300 n
C2 C3 1.406(9) ?
C2 Fe1 2.086(5) ?
C2 H2 0.9300 n
C3 C4 1.408(8) ?
C3 Fe1 2.092(5) ?
C3 H3 0.9300 n
C4 C5 1.381(8) ?
C4 Fe1 2.091(5) ?
C4 H4 0.9300 n
C5 Fe1 2.090(5) ?
C5 H5 0.9300 n
C6 C11 1.379(8) ?
C6 C7 1.405(7) ?
C6 Fe1 2.007(4) ?
C7 C8 1.409(7) ?
C7 H7 0.9300 n
C8 C9 1.353(10) ?
C8 H8 0.9300 n
C9 C10 1.359(11) ?
C9 H9 0.9300 n
C10 C11 1.416(8) ?
C10 H10 0.9300 n
C11 H11 0.9300 n
C12 P1 1.838(6) ?
C12 H12A 0.9600 n
C12 H12B 0.9600 n
C12 H12C 0.9600 n
C13 P1 1.831(7) ?
C13 H13A 0.9600 n
C13 H13B 0.9600 n
C13 H13C 0.9600 n
C14 P1 1.827(7) ?
C14 H14A 0.9600 n
C14 H14B 0.9600 n
C14 H14C 0.9600 n
C15 P2 1.837(6) ?
C15 H15A 0.9600 n
C15 H15B 0.9600 n
C15 H15C 0.9600 n
C16 P2 1.836(6) ?
C16 H16A 0.9600 n
C16 H16B 0.9600 n
C16 H16C 0.9600 n
C17 P2 1.842(6) ?
C17 H17A 0.9600 n
C17 H17B 0.9600 n
C17 H17C 0.9600 n
C21A C22A 1.389(12) ?
C21A C25A 1.429(12) ?
C21A Fe2 2.158(8) ?
C21A H21A 0.9300 n
C22A C23A 1.434(11) ?
C22A Fe2 2.177(9) ?
C22A H22A 0.9300 n
C23A C24A 1.440(13) ?
C23A Fe2 2.088(12) ?
C23A H23A 0.9300 n
C24A C25A 1.401(12) ?
C24A Fe2 2.127(11) ?
C24A H24A 0.9300 n
C25A Fe2 2.154(9) ?
C25A H25A 0.9300 n
C21B C22B 1.384(15) ?
C21B C25B 1.414(14) ?
C21B Fe2 2.032(11) ?
C21B H21B 0.9300 n
C22B C23B 1.434(13) ?
C22B Fe2 2.020(12) ?
C22B H22B 0.9300 n
C23B C24B 1.400(14) ?
C23B Fe2 2.117(17) ?
C23B H23B 0.9300 n
C24B C25B 1.405(13) ?
C24B Fe2 2.075(11) ?
C24B H24B 0.9300 n
C25B Fe2 2.064(13) ?
C25B H25B 0.9300 n
C26 C31 1.386(8) ?
C26 C27 1.400(7) ?
C26 Fe2 2.000(4) ?
C27 C28 1.382(8) ?
C27 H27 0.9300 n
C28 C29 1.346(13) ?
C28 H28 0.9300 n
C29 C30 1.354(14) ?
C29 H29 0.9300 n
C30 C31 1.398(7) ?
C30 H30 0.9300 n
C31 H31 0.9300 n
C32A P3 1.811(11) ?
C32A H32A 0.9600 n
C32A H32B 0.9600 n
C32A H32C 0.9600 n
C33A P3 1.945(12) ?
C33A H33A 0.9600 n
C33A H33B 0.9600 n
C33A H33C 0.9600 n
C34A P3 1.807(13) ?
C34A H34A 0.9600 n
C34A H34B 0.9600 n
C34A H34C 0.9600 n
C32B P3 1.859(10) ?
C32B H32D 0.9600 n
C32B H32E 0.9600 n
C32B H32F 0.9600 n
C33B P3 1.748(9) ?
C33B H33D 0.9600 n
C33B H33E 0.9600 n
C33B H33F 0.9600 n
C34B P3 1.927(8) ?
C34B H34D 0.9600 n
C34B H34E 0.9600 n
C34B H34F 0.9600 n
C35A P4 1.957(10) ?
C35A H35A 0.9600 n
C35A H35B 0.9600 n
C35A H35C 0.9600 n
C36A P4 1.739(12) ?
C36A H36A 0.9600 n
C36A H36B 0.9600 n
C36A H36C 0.9600 n
C37A P4 2.023(10) ?
C37A H37A 0.9600 n
C37A H37B 0.9600 n
C37A H37C 0.9600 n
C35B P4 1.866(8) ?
C35B H35D 0.9600 n
C35B H35E 0.9600 n
C35B H35F 0.9600 n
C36B P4 1.984(9) ?
C36B H36D 0.9600 n
C36B H36E 0.9600 n
C36B H36F 0.9600 n
C37B P4 1.693(9) ?
C37B H37D 0.9600 n
C37B H37E 0.9600 n
C37B H37F 0.9600 n
P1 Fe1 2.1683(16) ?
P2 Fe1 2.1672(14) ?
P3 Fe2 2.1614(16) ?
P4 Fe2 2.1531(17) ?
